data_7157401
loop_
_publ_author_name
'Kato, Shin-Ichiro'
'Kijima, Tomokazu'
'Shiota, Yoshihito'
'Abe, Tsukasa'
'Kuwako, Satoshi'
'Miyauchi, Hidenori'
'Yoshikawa, Naoki'
'Yamamoto, Koji'
'Yoshizawa, Kazunari'
'Yoshihara, Toshitada'
'Tobita, Seiji'
'Nakamura, Yosuke'

_publ_section_title
;
 Chemical transformations of push-pull fluorenones: push-pull
 dibenzodicyanofulvenes as well as fluorenone- and
 dibenzodicyanofulvene-tetracyanobutadiene conjugates.
;
_journal_issue 22
_journal_name_full 'Organic &amp; biomolecular chemistry'
_journal_page_first 4198
_journal_page_last 4209
_journal_paper_doi 10.1039/c9ob02706h
_journal_volume 18
_journal_year 2020
_chemical_formula_moiety 'C51 H44 Cl3 N5 O'
_chemical_formula_sum 'C51 H44 Cl3 N5 O'
_chemical_formula_weight 849.30
_space_group_crystal_system triclinic
_space_group_IT_number 2
_space_group_name_Hall '-P 1'
_space_group_name_H-M_alt 'P -1'
_atom_sites_solution_hydrogens geom
_atom_sites_solution_primary direct
_atom_sites_solution_secondary difmap
_audit_update_record
;
2019-06-03 deposited with the CCDC.	2020-03-11 downloaded from the CCDC.
;
_cell_angle_alpha 98.842(4)
_cell_angle_beta 98.679(4)
_cell_angle_gamma 107.964(4)
_cell_formula_units_Z 2
_cell_length_a 11.977(2)
_cell_length_b 12.739(2)
_cell_length_c 17.798(3)
_cell_measurement_reflns_used 3245
_cell_measurement_temperature 123
_cell_measurement_theta_max 68.20
_cell_measurement_theta_min 21.70
_cell_volume 2495.0(7)
_computing_cell_refinement 'CrystalClear-SM Expert 2.1 b29'
_computing_data_collection 'CrystalClear-SM Expert 2.1 b29 (Rigaku, 2013)'
_computing_data_reduction 'CrystalClear-SM Expert 2.1 b29'
_computing_molecular_graphics 'CrystalStructure 4.1'
_computing_publication_material 'CrystalStructure 4.1 (Rigaku, 2014)'
_computing_structure_refinement 'SHELXL2013 (Sheldrick, 2008)'
_computing_structure_solution 'SIR2011 (Burla, et al., 2012)'
_diffrn_ambient_temperature 123
_diffrn_detector_area_resol_mean 5.814
_diffrn_measured_fraction_theta_full 0.969
_diffrn_measured_fraction_theta_max 0.965
_diffrn_measurement_device_type 'Rigaku XtaLAB P200'
_diffrn_measurement_method \w
_diffrn_radiation_type 'Cu K\a'
_diffrn_radiation_wavelength 1.54187
_diffrn_reflns_av_R_equivalents 0.0498
_diffrn_reflns_Laue_measured_fraction_full 0.969
_diffrn_reflns_Laue_measured_fraction_max 0.965
_diffrn_reflns_limit_h_max 14
_diffrn_reflns_limit_h_min -14
_diffrn_reflns_limit_k_max 15
_diffrn_reflns_limit_k_min -15
_diffrn_reflns_limit_l_max 21
_diffrn_reflns_limit_l_min -20
_diffrn_reflns_number 28848
_diffrn_reflns_point_group_measured_fraction_full 0.969
_diffrn_reflns_point_group_measured_fraction_max 0.965
_diffrn_reflns_theta_full 67.687
_diffrn_reflns_theta_max 68.591
_diffrn_reflns_theta_min 6.767
_diffrn_standards_number 0
_exptl_absorpt_coefficient_mu 1.964
_exptl_absorpt_correction_T_max 0.745
_exptl_absorpt_correction_T_min 0.547
_exptl_absorpt_correction_type multi-scan
_exptl_absorpt_process_details 'REQAB (Rigaku, 1998)'
_exptl_crystal_colour green
_exptl_crystal_density_diffrn 1.130
_exptl_crystal_density_method 'not measured'
_exptl_crystal_description prism
_exptl_crystal_F_000 888.00
_exptl_crystal_size_max 0.470
_exptl_crystal_size_mid 0.280
_exptl_crystal_size_min 0.150
_refine_diff_density_max 2.96
_refine_diff_density_min -1.42
_refine_ls_extinction_method none
_refine_ls_goodness_of_fit_ref 1.016
_refine_ls_hydrogen_treatment constr
_refine_ls_number_parameters 550
_refine_ls_number_reflns 8893
_refine_ls_number_restraints 0
_refine_ls_R_factor_all 0.1260
_refine_ls_R_factor_gt 0.1182
_refine_ls_shift/su_max 0.000
_refine_ls_structure_factor_coef Fsqd
_refine_ls_weighting_details 'w = 1/[\s^2^(Fo^2^)+(0.1853P)^2^+11.9625P] where P=(Fo^2^+2Fc^2^)/3'
_refine_ls_weighting_scheme calc
_refine_ls_wR_factor_gt 0.3268
_refine_ls_wR_factor_ref 0.3340
_reflns_number_gt 7686
_reflns_number_total 8893
_reflns_threshold_expression F^2^>2.0\s(F^2^)
_cod_data_source_file c9ob02706h2.cif
_cod_data_source_block Flu_TCBD_Me
_cod_depositor_comments 'Adding full bibliography for 7157394--7157405.cif.'
_cod_database_code 7157401
_shelxl_res_file
;
TITL Flu_TCBD_Me
CELL  1.54187 11.97700 12.73900 17.79800 98.84200 98.67900 107.96400
ZERR  2 0.00200 0.00200 0.00300 0.00400 0.00400 0.00400
LATT 1
SFAC C H N O CL
UNIT 102 88 10 2 6
L.S. 10
FMAP 2
PLAN -20
WPDB -2
HTAB
BOND $H
CONF
LIST 4
TEMP -150.0
ACTA
SIZE 0.470 0.280 0.150
ABIN
WGHT    0.185300   11.962500
FVAR       1.29530
CL58  5    0.510080    1.201355    0.859721    11.00000    0.10487    0.09676 =
         0.05832    0.02508    0.01651    0.03667
CL59  5    0.375660    1.060419    0.952030    11.00000    0.14302    0.09711 =
         0.18179    0.03457    0.12568    0.04936
CL60  5    0.476378    0.959042    0.837421    11.00000    0.06870    0.06919 =
         0.08230   -0.01257    0.01761    0.00606
O1    4    0.306584    0.694210    0.719313    11.00000    0.04591    0.02939 =
         0.03615    0.01345    0.01376    0.02773
N19   3    0.126970    1.083617    0.973687    11.00000    0.03663    0.03097 =
         0.02710    0.00438    0.00274    0.01690
N21   3   -0.223409    1.098804    0.911346    11.00000    0.03358    0.03874 =
         0.02641    0.00150    0.00822    0.02033
N25   3   -0.166864    0.663954    0.691861    11.00000    0.05238    0.01647 =
         0.04348    0.00429   -0.00115    0.01387
N27   3   -0.358001    0.802434    0.542639    11.00000    0.04683    0.03534 =
         0.02836   -0.00046    0.00060    0.02066
N34   3   -0.373601    1.289518    0.696174    11.00000    0.03519    0.02328 =
         0.03917    0.00854    0.00411    0.02011
C2    1    0.266544    0.764483    0.699103    11.00000    0.03323    0.01963 =
         0.02402    0.00381    0.00629    0.01434
C3    1    0.295971    0.823927    0.635525    11.00000    0.02677    0.02046 =
         0.02500    0.00433    0.00415    0.01316
C4    1    0.364806    0.805507    0.582971    11.00000    0.03008    0.02899 =
         0.03052    0.00507    0.00802    0.01761
AFIX  43
H4    2    0.401115    0.749038    0.584400    11.00000   -1.20000
AFIX   0
C5    1    0.379613    0.872172    0.527628    11.00000    0.02960    0.03641 =
         0.02976    0.00755    0.01516    0.01592
AFIX  43
H5    2    0.426101    0.860926    0.490339    11.00000   -1.20000
AFIX   0
C6    1    0.326888    0.954800    0.526687    11.00000    0.03089    0.03220 =
         0.02631    0.01332    0.00772    0.01310
AFIX  43
H6    2    0.337729    0.999308    0.488409    11.00000   -1.20000
AFIX   0
C7    1    0.258195    0.974302    0.580606    11.00000    0.02503    0.02270 =
         0.02368    0.00831    0.00640    0.01085
AFIX  43
H7    2    0.224528    1.032720    0.580129    11.00000   -1.20000
AFIX   0
C8    1    0.240026    0.906568    0.635000    11.00000    0.02434    0.01865 =
         0.01966    0.00465    0.00389    0.01159
C9    1    0.167588    0.898042    0.696400    11.00000    0.02319    0.01543 =
         0.01721    0.00160    0.00235    0.00789
C10   1    0.091398    0.955355    0.717051    11.00000    0.02445    0.01403 =
         0.01656    0.00228    0.00142    0.00929
C11   1   -0.065653    0.972221    0.791237    11.00000    0.02957    0.01286 =
         0.01641    0.00665    0.00470    0.01109
C12   1    0.045363    0.839264    0.815782    11.00000    0.03127    0.01609 =
         0.01848    0.00427    0.00513    0.01216
C13   1    0.125853    0.784549    0.794658    11.00000    0.02812    0.01468 =
         0.02050    0.00250    0.00438    0.01093
C14   1    0.181863    0.813008    0.734396    11.00000    0.02908    0.01667 =
         0.02140    0.00452    0.00533    0.01450
C15   1   -0.025622    0.798753    0.874744    11.00000    0.03856    0.02183 =
         0.02640    0.00996    0.01471    0.01751
AFIX 137
H15A  2   -0.049650    0.716307    0.866257    11.00000   -1.20000
H15B  2   -0.097404    0.820856    0.869258    11.00000   -1.20000
H15C  2    0.023867    0.832661    0.927191    11.00000   -1.20000
AFIX   0
C16   1    0.028952    0.922819    0.776145    11.00000    0.02677    0.01579 =
         0.01811    0.00363    0.00414    0.01180
C17   1   -0.058498    1.033018    0.862470    11.00000    0.02709    0.01631 =
         0.02030    0.00564    0.00797    0.01181
C18   1    0.045964    1.060237    0.923379    11.00000    0.03021    0.01879 =
         0.02139    0.00501    0.00839    0.01318
C20   1   -0.153449    1.069402    0.886484    11.00000    0.03197    0.01986 =
         0.01821    0.00179    0.00162    0.01167
C22   1   -0.170610    0.948297    0.726664    11.00000    0.02598    0.01826 =
         0.01932    0.00670    0.00676    0.01220
C23   1   -0.214922    0.844268    0.676243    11.00000    0.03141    0.02125 =
         0.01913    0.00541    0.00810    0.01206
C24   1   -0.184845    0.746970    0.687184    11.00000    0.03893    0.02105 =
         0.02213    0.00175    0.00469    0.01161
C26   1   -0.296964    0.824059    0.603716    11.00000    0.03341    0.01938 =
         0.02654    0.00179    0.00544    0.01293
C28   1   -0.222647    1.035849    0.718440    11.00000    0.02856    0.01621 =
         0.02026    0.00481    0.00466    0.01305
C29   1   -0.150353    1.151849    0.735755    11.00000    0.02729    0.01874 =
         0.02291    0.00487    0.00575    0.00996
AFIX  43
H29   2   -0.065952    1.172548    0.752958    11.00000   -1.20000
AFIX   0
C30   1   -0.199043    1.233760    0.728296    11.00000    0.03122    0.01624 =
         0.02567    0.00765    0.00572    0.01030
AFIX  43
H30   2   -0.147983    1.310490    0.740520    11.00000   -1.20000
AFIX   0
C31   1   -0.324496    1.207415    0.702653    11.00000    0.03277    0.01975 =
         0.02249    0.00572    0.00739    0.01503
C32   1   -0.397328    1.091338    0.685789    11.00000    0.02969    0.02442 =
         0.02669    0.00485    0.00305    0.01442
AFIX  43
H32   2   -0.481929    1.070276    0.669493    11.00000   -1.20000
AFIX   0
C33   1   -0.346508    1.010015    0.692856    11.00000    0.02926    0.01961 =
         0.02426    0.00172    0.00460    0.01093
AFIX  43
H33   2   -0.396984    0.933064    0.679951    11.00000   -1.20000
AFIX   0
C35   1   -0.298186    1.407794    0.715783    11.00000    0.05253    0.02495 =
         0.06399    0.01146    0.00550    0.02315
AFIX 137
H35A  2   -0.249685    1.425726    0.768592    11.00000   -1.20000
H35B  2   -0.348884    1.455121    0.713107    11.00000   -1.20000
H35C  2   -0.245127    1.422300    0.678873    11.00000   -1.20000
AFIX   0
C36   1   -0.501388    1.262548    0.665549    11.00000    0.04078    0.03066 =
         0.04124    0.00280   -0.00181    0.02481
AFIX 137
H36A  2   -0.547397    1.226824    0.701464    11.00000   -1.20000
H36B  2   -0.525019    1.210618    0.614683    11.00000   -1.20000
H36C  2   -0.517677    1.332066    0.659908    11.00000   -1.20000
AFIX   0
C37   1    0.143539    0.695284    0.835077    11.00000    0.03000    0.02095 =
         0.02348    0.00805    0.00803    0.01590
C38   1    0.088892    0.582515    0.801033    11.00000    0.06317    0.02380 =
         0.03372    0.00555   -0.00927    0.01731
AFIX  43
H38   2    0.042213    0.560735    0.749486    11.00000   -1.20000
AFIX   0
C39   1    0.101164    0.500678    0.840976    11.00000    0.05567    0.01747 =
         0.03474    0.00411   -0.00516    0.01099
AFIX  43
H39   2    0.063736    0.423432    0.815715    11.00000   -1.20000
AFIX   0
C40   1    0.166502    0.527622    0.916952    11.00000    0.03757    0.01809 =
         0.02711    0.00928    0.00538    0.01706
C41   1    0.221646    0.641295    0.950983    11.00000    0.06248    0.02775 =
         0.03370    0.00959   -0.01235    0.01825
AFIX  43
H41   2    0.266863    0.663056    1.002932    11.00000   -1.20000
AFIX   0
C42   1    0.211814    0.724522    0.910084    11.00000    0.05995    0.01676 =
         0.03325    0.00734   -0.01030    0.00805
AFIX  43
H42   2    0.252384    0.801925    0.933992    11.00000   -1.20000
AFIX   0
C43   1    0.174263    0.433633    0.960482    11.00000    0.05401    0.02219 =
         0.02979    0.01229    0.00516    0.02030
C44   1    0.243740    0.368252    0.921095    11.00000    0.09299    0.05890 =
         0.08380    0.04699    0.04193    0.05947
AFIX 137
H44A  2    0.246661    0.306266    0.946950    11.00000   -1.20000
H44B  2    0.325637    0.418831    0.924614    11.00000   -1.20000
H44C  2    0.203803    0.337425    0.866277    11.00000   -1.20000
AFIX   0
C45   1    0.229926    0.481171    1.046510    11.00000    0.10360    0.03752 =
         0.03736    0.01758   -0.01235    0.02342
AFIX 137
H45A  2    0.313496    0.529684    1.052645    11.00000   -1.20000
H45B  2    0.227483    0.418923    1.073173    11.00000   -1.20000
H45C  2    0.184665    0.525534    1.069142    11.00000   -1.20000
AFIX   0
C46   1    0.045883    0.352412    0.955036    11.00000    0.06007    0.03882 =
         0.04898    0.02783    0.01026    0.01479
AFIX 137
H46A  2    0.002034    0.392344    0.983683    11.00000   -1.20000
H46B  2    0.050163    0.287923    0.977621    11.00000   -1.20000
H46C  2    0.004019    0.325452    0.900350    11.00000   -1.20000
AFIX   0
C47   1    0.081973    1.051683    0.681600    11.00000    0.02532    0.01773 =
         0.01802    0.00560    0.00875    0.01281
C48   1    0.003808    1.036545    0.611527    11.00000    0.02863    0.01424 =
         0.02018    0.00173    0.00595    0.01059
AFIX  43
H48   2   -0.049212    0.962901    0.586227    11.00000   -1.20000
AFIX   0
C49   1    0.002260    1.127480    0.578135    11.00000    0.03179    0.01811 =
         0.01661    0.00373    0.00313    0.01186
AFIX  43
H49   2   -0.052436    1.114781    0.530362    11.00000   -1.20000
AFIX   0
C50   1    0.079127    1.237822    0.612809    11.00000    0.03336    0.01690 =
         0.02443    0.00725    0.01185    0.01215
C51   1    0.156106    1.252141    0.683595    11.00000    0.03316    0.01388 =
         0.02483    0.00101    0.00458    0.00699
AFIX  43
H51   2    0.208692    1.325750    0.709349    11.00000   -1.20000
AFIX   0
C52   1    0.157429    1.160991    0.717175    11.00000    0.02966    0.01796 =
         0.02076    0.00490    0.00151    0.00959
AFIX  43
H52   2    0.210942    1.173496    0.765426    11.00000   -1.20000
AFIX   0
C53   1    0.074856    1.335399    0.573317    11.00000    0.04862    0.01704 =
         0.02801    0.00980    0.01216    0.01642
C54   1    0.086131    1.305128    0.487997    11.00000    0.08211    0.03017 =
         0.03087    0.01401    0.01634    0.02157
AFIX 137
H54A  2    0.160093    1.287698    0.486719    11.00000   -1.20000
H54B  2    0.088582    1.369282    0.463355    11.00000   -1.20000
H54C  2    0.016869    1.239202    0.459797    11.00000   -1.20000
AFIX   0
C55   1    0.172451    1.445037    0.613544    11.00000    0.07215    0.02459 =
         0.04642    0.01396    0.01173    0.00899
AFIX 137
H55A  2    0.250993    1.437108    0.612193    11.00000   -1.20000
H55B  2    0.165676    1.464464    0.667726    11.00000   -1.20000
H55C  2    0.164266    1.504970    0.586920    11.00000   -1.20000
AFIX   0
C56   1   -0.048140    1.350402    0.572832    11.00000    0.06173    0.04337 =
         0.07118    0.03381    0.02506    0.03478
AFIX 137
H56A  2   -0.053717    1.410103    0.545235    11.00000   -1.20000
H56B  2   -0.056642    1.371259    0.626471    11.00000   -1.20000
H56C  2   -0.112243    1.279379    0.546481    11.00000   -1.20000
AFIX   0
C57   1    0.495307    1.087425    0.904141    11.00000    0.05050    0.09660 =
         0.03959    0.00750    0.01388    0.02088
AFIX  13
H57   2    0.570776    1.105489    0.943936    11.00000   -1.20000
AFIX   0
HKLF 4
 
REM  Flu_TCBD_Me
REM R1 =  0.1182 for    7686 Fo > 4sig(Fo)  and  0.1260 for all    8893 data
REM    550 parameters refined using      0 restraints
 
END  
     
WGHT      0.1663     12.2946 

REM Instructions for potential hydrogen bonds
EQIV $1 x-1, y, z
HTAB C36 Cl58_$1
EQIV $2 x+1, y, z
HTAB C57 N21_$2

REM Highest difference peak  2.957,  deepest hole -1.416,  1-sigma level  0.119
Q1    1   0.4474  1.1353  0.9903  11.00000  0.05    2.96
Q2    1   0.3999  1.0122  0.8385  11.00000  0.05    2.26
Q3    1   0.4978  1.2658  0.8807  11.00000  0.05    1.24
Q4    1   0.0486  1.4190  0.6266  11.00000  0.05    0.59
Q5    1   0.2653  0.6211  0.9189  11.00000  0.05    0.58
Q6    1   0.2234  1.3965  0.5689  11.00000  0.05    0.57
Q7    1   0.0499  0.4987  0.8653  11.00000  0.05    0.54
Q8    1   0.4973  0.3591  0.0553  11.00000  0.05    0.47
Q9    1   0.0226  0.5807  0.8190  11.00000  0.05    0.45
Q10   1  -0.0006  1.3025  0.4924  11.00000  0.05    0.43
Q11   1   0.2455  0.7026  0.8790  11.00000  0.05    0.42
Q12   1   0.2840  0.8632  0.6391  11.00000  0.05    0.41
Q13   1   0.3207  0.8162  0.6212  11.00000  0.05    0.41
Q14   1  -0.1085  1.0428  0.8813  11.00000  0.05    0.40
Q15   1   0.4938  0.4398  0.3843  11.00000  0.05    0.40
Q16   1  -0.4158  0.6997  0.5081  11.00000  0.05    0.38
Q17   1   0.5366  0.3145  0.0975  11.00000  0.05    0.38
Q18   1  -0.5592  1.4375  0.7514  11.00000  0.05    0.38
Q19   1   0.4120  0.2704  0.1203  11.00000  0.05    0.37
Q20   1  -0.5441  1.3036  0.7048  11.00000  0.05    0.36
;
_platon_squeeze_void_probe_radius 1.20

loop_
_symmetry_equiv_pos_site_id
_space_group_symop_operation_xyz
1 +X,+Y,+Z
2 -X,-Y,-Z

loop_
_atom_site_label
_atom_site_type_symbol
_atom_site_fract_x
_atom_site_fract_y
_atom_site_fract_z
_atom_site_U_iso_or_equiv
_atom_site_adp_type
_atom_site_occupancy
_atom_site_site_symmetry_multiplicity
_atom_site_calc_flag
_atom_site_refinement_flags
_atom_site_disorder_assembly
_atom_site_disorder_group
Cl58 Cl 0.5101(2) 1.2013(2) 0.85972(13) 0.0852(6) Uani 1 2 d . . .
Cl59 Cl 0.3757(3) 1.0604(3) 0.9520(2) 0.1278(13) Uani 1 2 d . . .
Cl60 Cl 0.47638(19) 0.95904(18) 0.83742(14) 0.0806(6) Uani 1 2 d . . .
O1 O 0.3066(3) 0.6942(3) 0.7193(2) 0.0323(8) Uani 1 2 d . . .
N19 N 0.1270(4) 1.0836(4) 0.9737(2) 0.0309(9) Uani 1 2 d . . .
N21 N -0.2234(4) 1.0988(4) 0.9113(2) 0.0314(9) Uani 1 2 d . . .
N25 N -0.1669(4) 0.6640(3) 0.6919(3) 0.0384(10) Uani 1 2 d . . .
N27 N -0.3580(4) 0.8024(4) 0.5426(3) 0.0369(10) Uani 1 2 d . . .
N34 N -0.3736(4) 1.2895(3) 0.6962(3) 0.0303(9) Uani 1 2 d . . .
C2 C 0.2665(4) 0.7645(4) 0.6991(3) 0.0244(9) Uani 1 2 d . . .
C3 C 0.2960(4) 0.8239(4) 0.6355(3) 0.0231(9) Uani 1 2 d . . .
C4 C 0.3648(4) 0.8055(4) 0.5830(3) 0.0280(10) Uani 1 2 d . . .
C5 C 0.3796(4) 0.8722(4) 0.5276(3) 0.0297(10) Uani 1 2 d . . .
C6 C 0.3269(4) 0.9548(4) 0.5267(3) 0.0282(10) Uani 1 2 d . . .
C7 C 0.2582(4) 0.9743(4) 0.5806(3) 0.0226(9) Uani 1 2 d . . .
C8 C 0.2400(4) 0.9066(4) 0.6350(3) 0.0199(8) Uani 1 2 d . . .
C9 C 0.1676(4) 0.8980(3) 0.6964(2) 0.0187(8) Uani 1 2 d . . .
C10 C 0.0914(4) 0.9554(3) 0.7170(2) 0.0181(8) Uani 1 2 d . . .
C11 C -0.0657(4) 0.9722(3) 0.7912(2) 0.0183(8) Uani 1 2 d . . .
C12 C 0.0454(4) 0.8393(3) 0.8158(3) 0.0209(9) Uani 1 2 d . . .
C13 C 0.1258(4) 0.7845(3) 0.7947(3) 0.0205(8) Uani 1 2 d . . .
C14 C 0.1819(4) 0.8130(3) 0.7344(3) 0.0207(9) Uani 1 2 d . . .
C15 C -0.0256(4) 0.7987(4) 0.8747(3) 0.0258(9) Uani 1 2 d . . .
C16 C 0.0290(4) 0.9228(3) 0.7761(2) 0.0192(8) Uani 1 2 d . . .
C17 C -0.0585(4) 1.0330(3) 0.8625(3) 0.0196(8) Uani 1 2 d . . .
C18 C 0.0460(4) 1.0602(4) 0.9234(3) 0.0219(9) Uani 1 2 d . . .
C20 C -0.1535(4) 1.0694(4) 0.8865(3) 0.0233(9) Uani 1 2 d . . .
C22 C -0.1706(4) 0.9483(4) 0.7267(3) 0.0195(8) Uani 1 2 d . . .
C23 C -0.2149(4) 0.8443(4) 0.6762(3) 0.0228(9) Uani 1 2 d . . .
C24 C -0.1848(5) 0.7470(4) 0.6872(3) 0.0276(10) Uani 1 2 d . . .
C26 C -0.2970(4) 0.8241(4) 0.6037(3) 0.0260(10) Uani 1 2 d . . .
C28 C -0.2226(4) 1.0358(4) 0.7184(3) 0.0203(8) Uani 1 2 d . . .
C29 C -0.1504(4) 1.1519(4) 0.7358(3) 0.0224(9) Uani 1 2 d . . .
C30 C -0.1990(4) 1.2338(4) 0.7283(3) 0.0235(9) Uani 1 2 d . . .
C31 C -0.3245(4) 1.2074(4) 0.7027(3) 0.0232(9) Uani 1 2 d . . .
C32 C -0.3973(4) 1.0913(4) 0.6858(3) 0.0261(9) Uani 1 2 d . . .
C33 C -0.3465(4) 1.0100(4) 0.6929(3) 0.0242(9) Uani 1 2 d . . .
C35 C -0.2982(6) 1.4078(5) 0.7158(4) 0.0453(14) Uani 1 2 d . . .
C36 C -0.5014(5) 1.2626(4) 0.6655(3) 0.0363(12) Uani 1 2 d . . .
C37 C 0.1435(4) 0.6953(4) 0.8351(3) 0.0224(9) Uani 1 2 d . . .
C38 C 0.0889(6) 0.5825(4) 0.8010(3) 0.0419(14) Uani 1 2 d . . .
C39 C 0.1012(5) 0.5007(4) 0.8410(3) 0.0381(12) Uani 1 2 d . . .
C40 C 0.1665(4) 0.5276(4) 0.9170(3) 0.0254(9) Uani 1 2 d . . .
C41 C 0.2217(6) 0.6413(5) 0.9510(3) 0.0428(14) Uani 1 2 d . . .
C42 C 0.2118(6) 0.7245(4) 0.9101(3) 0.0399(13) Uani 1 2 d . . .
C43 C 0.1743(5) 0.4336(4) 0.9605(3) 0.0332(11) Uani 1 2 d . . .
C44 C 0.2437(8) 0.3683(6) 0.9211(5) 0.064(2) Uani 1 2 d . . .
C45 C 0.2299(8) 0.4812(6) 1.0465(4) 0.062(2) Uani 1 2 d . . .
C46 C 0.0459(6) 0.3524(5) 0.9550(4) 0.0478(15) Uani 1 2 d . . .
C47 C 0.0820(4) 1.0517(3) 0.6816(2) 0.0184(8) Uani 1 2 d . . .
C48 C 0.0038(4) 1.0366(3) 0.6115(3) 0.0204(8) Uani 1 2 d . . .
C49 C 0.0023(4) 1.1275(4) 0.5781(3) 0.0216(9) Uani 1 2 d . . .
C50 C 0.0791(4) 1.2378(4) 0.6128(3) 0.0231(9) Uani 1 2 d . . .
C51 C 0.1561(4) 1.2521(4) 0.6836(3) 0.0247(9) Uani 1 2 d . . .
C52 C 0.1574(4) 1.1610(4) 0.7172(3) 0.0228(9) Uani 1 2 d . . .
C53 C 0.0749(5) 1.3354(4) 0.5733(3) 0.0289(10) Uani 1 2 d . . .
C54 C 0.0861(7) 1.3051(5) 0.4880(3) 0.0458(14) Uani 1 2 d . . .
C55 C 0.1724(7) 1.4450(5) 0.6135(4) 0.0488(15) Uani 1 2 d . . .
C56 C -0.0481(6) 1.3504(6) 0.5728(4) 0.0510(16) Uani 1 2 d . . .
C57 C 0.4953(7) 1.0874(8) 0.9041(4) 0.064(2) Uani 1 2 d . . .
H4 H 0.40112 0.74904 0.5844 0.0336 Uiso 1 2 calc R . .
H5 H 0.4261 0.86093 0.49034 0.0357 Uiso 1 2 calc R . .
H6 H 0.33773 0.99931 0.48841 0.0339 Uiso 1 2 calc R . .
H7 H 0.22453 1.03272 0.58013 0.0271 Uiso 1 2 calc R . .
H15A H -0.04965 0.71631 0.86626 0.0309 Uiso 1 2 calc R . .
H15B H -0.0974 0.82086 0.86926 0.0309 Uiso 1 2 calc R . .
H15C H 0.02387 0.83266 0.92719 0.0309 Uiso 1 2 calc R . .
H29 H -0.06595 1.17255 0.75296 0.0268 Uiso 1 2 calc R . .
H30 H -0.14798 1.31049 0.74052 0.0282 Uiso 1 2 calc R . .
H32 H -0.48193 1.07028 0.66949 0.0313 Uiso 1 2 calc R . .
H33 H -0.39698 0.93306 0.67995 0.0290 Uiso 1 2 calc R . .
H35A H -0.24968 1.42573 0.76859 0.0544 Uiso 1 2 calc R . .
H35B H -0.34888 1.45512 0.71311 0.0544 Uiso 1 2 calc R . .
H35C H -0.24513 1.4223 0.67887 0.0544 Uiso 1 2 calc R . .
H36A H -0.5474 1.22682 0.70146 0.0435 Uiso 1 2 calc R . .
H36B H -0.52502 1.21062 0.61468 0.0435 Uiso 1 2 calc R . .
H36C H -0.51768 1.33207 0.65991 0.0435 Uiso 1 2 calc R . .
H38 H 0.04221 0.56074 0.74949 0.0502 Uiso 1 2 calc R . .
H39 H 0.06374 0.42343 0.81571 0.0457 Uiso 1 2 calc R . .
H41 H 0.26686 0.66306 1.00293 0.0513 Uiso 1 2 calc R . .
H42 H 0.25238 0.80192 0.93399 0.0478 Uiso 1 2 calc R . .
H44A H 0.24666 0.30627 0.94695 0.0772 Uiso 1 2 calc R . .
H44B H 0.32564 0.41883 0.92461 0.0772 Uiso 1 2 calc R . .
H44C H 0.2038 0.33742 0.86628 0.0772 Uiso 1 2 calc R . .
H45A H 0.3135 0.52968 1.05265 0.0739 Uiso 1 2 calc R . .
H45B H 0.22748 0.41892 1.07317 0.0739 Uiso 1 2 calc R . .
H45C H 0.18467 0.52553 1.06914 0.0739 Uiso 1 2 calc R . .
H46A H 0.00203 0.39234 0.98368 0.0573 Uiso 1 2 calc R . .
H46B H 0.05016 0.28792 0.97762 0.0573 Uiso 1 2 calc R . .
H46C H 0.00402 0.32545 0.90035 0.0573 Uiso 1 2 calc R . .
H48 H -0.04921 0.9629 0.58623 0.0244 Uiso 1 2 calc R . .
H49 H -0.05244 1.11478 0.53036 0.0259 Uiso 1 2 calc R . .
H51 H 0.20869 1.32575 0.70935 0.0297 Uiso 1 2 calc R . .
H52 H 0.21094 1.1735 0.76543 0.0273 Uiso 1 2 calc R . .
H54A H 0.16009 1.2877 0.48672 0.0549 Uiso 1 2 calc R . .
H54B H 0.08858 1.36928 0.46336 0.0549 Uiso 1 2 calc R . .
H54C H 0.01687 1.2392 0.4598 0.0549 Uiso 1 2 calc R . .
H55A H 0.25099 1.43711 0.61219 0.0586 Uiso 1 2 calc R . .
H55B H 0.16568 1.46446 0.66773 0.0586 Uiso 1 2 calc R . .
H55C H 0.16427 1.50497 0.58692 0.0586 Uiso 1 2 calc R . .
H56A H -0.05372 1.4101 0.54523 0.0612 Uiso 1 2 calc R . .
H56B H -0.05664 1.37126 0.62647 0.0612 Uiso 1 2 calc R . .
H56C H -0.11224 1.27938 0.54648 0.0612 Uiso 1 2 calc R . .
H57 H 0.57078 1.10549 0.94394 0.0762 Uiso 1 2 calc R . .

loop_
_atom_site_aniso_label
_atom_site_aniso_U_11
_atom_site_aniso_U_22
_atom_site_aniso_U_33
_atom_site_aniso_U_12
_atom_site_aniso_U_13
_atom_site_aniso_U_23
Cl58 0.1049(17) 0.0968(16) 0.0583(12) 0.0367(14) 0.0165(11) 0.0251(11)
Cl59 0.143(3) 0.0971(19) 0.182(3) 0.0494(18) 0.126(3) 0.035(2)
Cl60 0.0687(12) 0.0692(12) 0.0823(14) 0.0061(10) 0.0176(10) -0.0126(10)
O1 0.046(2) 0.0294(17) 0.0362(19) 0.0277(16) 0.0138(16) 0.0135(15)
N19 0.037(2) 0.031(2) 0.027(2) 0.0169(18) 0.0027(19) 0.0044(17)
N21 0.034(2) 0.039(2) 0.026(2) 0.0203(19) 0.0082(17) 0.0015(17)
N25 0.052(3) 0.016(2) 0.043(3) 0.0139(18) -0.001(2) 0.0043(17)
N27 0.047(3) 0.035(2) 0.028(2) 0.021(2) 0.001(2) -0.0005(18)
N34 0.035(2) 0.023(2) 0.039(2) 0.0201(17) 0.0041(18) 0.0085(17)
C2 0.033(2) 0.020(2) 0.024(2) 0.0143(18) 0.0063(18) 0.0038(17)
C3 0.027(2) 0.020(2) 0.025(2) 0.0132(18) 0.0042(18) 0.0043(17)
C4 0.030(2) 0.029(2) 0.031(2) 0.0176(19) 0.0080(19) 0.0051(19)
C5 0.030(2) 0.036(3) 0.030(3) 0.016(2) 0.015(2) 0.008(2)
C6 0.031(2) 0.032(2) 0.026(2) 0.013(2) 0.0077(19) 0.0133(19)
C7 0.025(2) 0.023(2) 0.024(2) 0.0109(17) 0.0064(17) 0.0083(17)
C8 0.024(2) 0.019(2) 0.020(2) 0.0116(17) 0.0039(16) 0.0046(16)
C9 0.023(2) 0.0154(19) 0.017(2) 0.0079(16) 0.0024(16) 0.0016(15)
C10 0.024(2) 0.0140(18) 0.017(2) 0.0093(16) 0.0014(16) 0.0023(15)
C11 0.030(2) 0.0129(18) 0.016(2) 0.0111(16) 0.0047(17) 0.0066(15)
C12 0.031(2) 0.0161(19) 0.018(2) 0.0122(17) 0.0051(17) 0.0043(16)
C13 0.028(2) 0.0147(19) 0.021(2) 0.0109(17) 0.0044(17) 0.0025(16)
C14 0.029(2) 0.0167(19) 0.021(2) 0.0145(17) 0.0053(17) 0.0045(16)
C15 0.039(3) 0.022(2) 0.026(2) 0.0175(19) 0.015(2) 0.0100(18)
C16 0.027(2) 0.0158(19) 0.018(2) 0.0118(16) 0.0041(16) 0.0036(16)
C17 0.027(2) 0.0163(19) 0.020(2) 0.0118(16) 0.0080(17) 0.0056(16)
C18 0.030(2) 0.019(2) 0.021(2) 0.0132(17) 0.0084(19) 0.0050(17)
C20 0.032(2) 0.020(2) 0.018(2) 0.0117(18) 0.0016(18) 0.0018(16)
C22 0.026(2) 0.018(2) 0.019(2) 0.0122(17) 0.0068(17) 0.0067(16)
C23 0.031(2) 0.021(2) 0.019(2) 0.0121(18) 0.0081(18) 0.0054(17)
C24 0.039(3) 0.021(2) 0.022(2) 0.0116(19) 0.0047(19) 0.0018(18)
C26 0.033(2) 0.019(2) 0.027(2) 0.0129(18) 0.005(2) 0.0018(18)
C28 0.029(2) 0.0162(19) 0.020(2) 0.0131(17) 0.0047(17) 0.0048(16)
C29 0.027(2) 0.019(2) 0.023(2) 0.0100(17) 0.0057(17) 0.0049(17)
C30 0.031(2) 0.016(2) 0.026(2) 0.0103(17) 0.0057(18) 0.0076(17)
C31 0.033(2) 0.020(2) 0.022(2) 0.0150(18) 0.0074(18) 0.0057(17)
C32 0.030(2) 0.024(2) 0.027(2) 0.0144(19) 0.0031(18) 0.0049(18)
C33 0.029(2) 0.020(2) 0.024(2) 0.0109(18) 0.0046(18) 0.0017(17)
C35 0.053(3) 0.025(3) 0.064(4) 0.023(2) 0.005(3) 0.011(3)
C36 0.041(3) 0.031(3) 0.041(3) 0.025(2) -0.002(2) 0.003(2)
C37 0.030(2) 0.021(2) 0.023(2) 0.0159(18) 0.0080(18) 0.0080(17)
C38 0.063(4) 0.024(2) 0.034(3) 0.017(2) -0.009(3) 0.006(2)
C39 0.056(3) 0.017(2) 0.035(3) 0.011(2) -0.005(2) 0.004(2)
C40 0.038(2) 0.018(2) 0.027(2) 0.0171(19) 0.0054(19) 0.0093(18)
C41 0.062(4) 0.028(3) 0.034(3) 0.018(2) -0.012(3) 0.010(2)
C42 0.060(3) 0.017(2) 0.033(3) 0.008(2) -0.010(2) 0.007(2)
C43 0.054(3) 0.022(2) 0.030(3) 0.020(2) 0.005(2) 0.012(2)
C44 0.093(5) 0.059(4) 0.084(5) 0.059(4) 0.042(4) 0.047(4)
C45 0.104(6) 0.038(3) 0.037(3) 0.023(3) -0.012(3) 0.018(3)
C46 0.060(4) 0.039(3) 0.049(4) 0.015(3) 0.010(3) 0.028(3)
C47 0.025(2) 0.0177(19) 0.018(2) 0.0128(16) 0.0088(16) 0.0056(16)
C48 0.029(2) 0.0142(19) 0.020(2) 0.0106(16) 0.0060(17) 0.0017(16)
C49 0.032(2) 0.018(2) 0.017(2) 0.0119(17) 0.0031(17) 0.0037(16)
C50 0.033(2) 0.017(2) 0.024(2) 0.0121(18) 0.0118(18) 0.0073(17)
C51 0.033(2) 0.0139(19) 0.025(2) 0.0070(17) 0.0046(18) 0.0010(16)
C52 0.030(2) 0.018(2) 0.021(2) 0.0096(17) 0.0015(17) 0.0049(17)
C53 0.049(3) 0.017(2) 0.028(2) 0.016(2) 0.012(2) 0.0098(18)
C54 0.082(4) 0.030(3) 0.031(3) 0.022(3) 0.016(3) 0.014(2)
C55 0.072(4) 0.025(3) 0.046(3) 0.009(3) 0.012(3) 0.014(2)
C56 0.062(4) 0.043(3) 0.071(4) 0.035(3) 0.025(3) 0.034(3)
C57 0.051(4) 0.097(6) 0.040(3) 0.021(4) 0.014(3) 0.007(4)

loop_
_atom_type_symbol
_atom_type_description
_atom_type_scat_dispersion_real
_atom_type_scat_dispersion_imag
_atom_type_scat_source
C C 0.0181 0.0091
;
International Tables for Crystallography
(Vol. C, Tables 4.2.6.8 and 6.1.1.4)
;
H H 0.0000 0.0000
;
International Tables for Crystallography
(Vol. C, Table 6.1.1.4)
;
N N 0.0311 0.0180
;
International Tables for Crystallography
(Vol. C, Tables 4.2.6.8 and 6.1.1.4)
;
O O 0.0492 0.0322
;
International Tables for Crystallography
(Vol. C, Tables 4.2.6.8 and 6.1.1.4)
;
Cl Cl 0.3639 0.7018
;
International Tables for Crystallography
(Vol. C, Tables 4.2.6.8 and 6.1.1.4)
;

loop_
_geom_angle_atom_site_label_1
_geom_angle_atom_site_label_2
_geom_angle_atom_site_label_3
_geom_angle
_geom_angle_publ_flag
_geom_angle_site_symmetry_1
_geom_angle_site_symmetry_2
_geom_angle_site_symmetry_3
C31 N34 C35 120.5(4) yes . . .
C31 N34 C36 121.7(4) yes . . .
C35 N34 C36 117.7(5) yes . . .
O1 C2 C3 126.3(5) yes . . .
O1 C2 C14 128.0(5) yes . . .
C3 C2 C14 105.7(4) yes . . .
C2 C3 C4 128.2(5) yes . . .
C2 C3 C8 109.1(4) yes . . .
C4 C3 C8 122.7(5) yes . . .
C3 C4 C5 118.0(5) yes . . .
C4 C5 C6 120.3(5) yes . . .
C5 C6 C7 121.6(5) yes . . .
C6 C7 C8 118.7(5) yes . . .
C3 C8 C7 118.6(5) yes . . .
C3 C8 C9 107.9(4) yes . . .
C7 C8 C9 133.5(5) yes . . .
C8 C9 C10 131.1(4) yes . . .
C8 C9 C14 108.9(4) yes . . .
C10 C9 C14 120.0(4) yes . . .
C9 C10 C16 117.5(4) yes . . .
C9 C10 C47 120.8(4) yes . . .
C16 C10 C47 121.7(4) yes . . .
C16 C11 C17 121.0(4) yes . . .
C16 C11 C22 117.9(4) yes . . .
C17 C11 C22 121.1(4) yes . . .
C13 C12 C15 118.2(4) yes . . .
C13 C12 C16 118.4(4) yes . . .
C15 C12 C16 123.3(5) yes . . .
C12 C13 C14 118.5(4) yes . . .
C12 C13 C37 119.3(4) yes . . .
C14 C13 C37 122.2(5) yes . . .
C2 C14 C9 108.3(4) yes . . .
C2 C14 C13 128.8(5) yes . . .
C9 C14 C13 122.9(5) yes . . .
C10 C16 C11 118.0(4) yes . . .
C10 C16 C12 122.7(5) yes . . .
C11 C16 C12 119.1(4) yes . . .
C11 C17 C18 120.6(5) yes . . .
C11 C17 C20 125.2(4) yes . . .
C18 C17 C20 114.1(4) yes . . .
N19 C18 C17 177.5(6) yes . . .
N21 C20 C17 174.5(5) yes . . .
C11 C22 C23 119.2(4) yes . . .
C11 C22 C28 118.8(3) yes . . .
C23 C22 C28 122.0(4) yes . . .
C22 C23 C24 126.0(4) yes . . .
C22 C23 C26 121.8(5) yes . . .
C24 C23 C26 112.2(4) yes . . .
N25 C24 C23 175.3(4) yes . . .
N27 C26 C23 174.4(6) yes . . .
C22 C28 C29 121.5(4) yes . . .
C22 C28 C33 121.6(4) yes . . .
C29 C28 C33 116.9(5) yes . . .
C28 C29 C30 121.5(4) yes . . .
C29 C30 C31 121.5(4) yes . . .
N34 C31 C30 121.6(4) yes . . .
N34 C31 C32 121.3(4) yes . . .
C30 C31 C32 117.1(5) yes . . .
C31 C32 C33 120.5(4) yes . . .
C28 C33 C32 122.5(4) yes . . .
C13 C37 C38 121.4(4) yes . . .
C13 C37 C42 120.1(4) yes . . .
C38 C37 C42 118.4(5) yes . . .
C37 C38 C39 120.7(5) yes . . .
C38 C39 C40 122.1(4) yes . . .
C39 C40 C41 117.0(5) yes . . .
C39 C40 C43 120.5(4) yes . . .
C41 C40 C43 122.5(4) yes . . .
C40 C41 C42 121.1(5) yes . . .
C37 C42 C41 120.7(4) yes . . .
C40 C43 C44 108.6(5) yes . . .
C40 C43 C45 111.6(4) yes . . .
C40 C43 C46 108.9(5) yes . . .
C44 C43 C45 112.1(6) yes . . .
C44 C43 C46 108.8(5) yes . . .
C45 C43 C46 106.9(5) yes . . .
C10 C47 C48 122.4(3) yes . . .
C10 C47 C52 119.7(4) yes . . .
C48 C47 C52 117.8(4) yes . . .
C47 C48 C49 120.8(3) yes . . .
C48 C49 C50 121.9(4) yes . . .
C49 C50 C51 116.8(4) yes . . .
C49 C50 C53 120.0(4) yes . . .
C51 C50 C53 123.3(3) yes . . .
C50 C51 C52 121.3(4) yes . . .
C47 C52 C51 121.4(4) yes . . .
C50 C53 C54 109.1(4) yes . . .
C50 C53 C55 112.8(4) yes . . .
C50 C53 C56 108.6(5) yes . . .
C54 C53 C55 109.2(5) yes . . .
C54 C53 C56 108.0(5) yes . . .
C55 C53 C56 109.0(5) yes . . .
Cl58 C57 Cl59 113.2(6) yes . . .
Cl58 C57 Cl60 112.9(4) yes . . .
Cl59 C57 Cl60 107.6(4) yes . . .
C3 C4 H4 121.009 no . . .
C5 C4 H4 121.013 no . . .
C4 C5 H5 119.836 no . . .
C6 C5 H5 119.830 no . . .
C5 C6 H6 119.178 no . . .
C7 C6 H6 119.178 no . . .
C6 C7 H7 120.632 no . . .
C8 C7 H7 120.639 no . . .
C12 C15 H15A 109.479 no . . .
C12 C15 H15B 109.473 no . . .
C12 C15 H15C 109.473 no . . .
H15A C15 H15B 109.472 no . . .
H15A C15 H15C 109.467 no . . .
H15B C15 H15C 109.463 no . . .
C28 C29 H29 119.235 no . . .
C30 C29 H29 119.228 no . . .
C29 C30 H30 119.252 no . . .
C31 C30 H30 119.252 no . . .
C31 C32 H32 119.746 no . . .
C33 C32 H32 119.749 no . . .
C28 C33 H33 118.761 no . . .
C32 C33 H33 118.776 no . . .
N34 C35 H35A 109.479 no . . .
N34 C35 H35B 109.476 no . . .
N34 C35 H35C 109.471 no . . .
H35A C35 H35B 109.465 no . . .
H35A C35 H35C 109.466 no . . .
H35B C35 H35C 109.471 no . . .
N34 C36 H36A 109.476 no . . .
N34 C36 H36B 109.467 no . . .
N34 C36 H36C 109.471 no . . .
H36A C36 H36B 109.469 no . . .
H36A C36 H36C 109.474 no . . .
H36B C36 H36C 109.472 no . . .
C37 C38 H38 119.663 no . . .
C39 C38 H38 119.655 no . . .
C38 C39 H39 118.932 no . . .
C40 C39 H39 118.941 no . . .
C40 C41 H41 119.477 no . . .
C42 C41 H41 119.463 no . . .
C37 C42 H42 119.654 no . . .
C41 C42 H42 119.645 no . . .
C43 C44 H44A 109.464 no . . .
C43 C44 H44B 109.473 no . . .
C43 C44 H44C 109.470 no . . .
H44A C44 H44B 109.470 no . . .
H44A C44 H44C 109.472 no . . .
H44B C44 H44C 109.478 no . . .
C43 C45 H45A 109.479 no . . .
C43 C45 H45B 109.467 no . . .
C43 C45 H45C 109.468 no . . .
H45A C45 H45B 109.470 no . . .
H45A C45 H45C 109.472 no . . .
H45B C45 H45C 109.470 no . . .
C43 C46 H46A 109.474 no . . .
C43 C46 H46B 109.473 no . . .
C43 C46 H46C 109.463 no . . .
H46A C46 H46B 109.479 no . . .
H46A C46 H46C 109.469 no . . .
H46B C46 H46C 109.469 no . . .
C47 C48 H48 119.589 no . . .
C49 C48 H48 119.593 no . . .
C48 C49 H49 119.052 no . . .
C50 C49 H49 119.056 no . . .
C50 C51 H51 119.329 no . . .
C52 C51 H51 119.344 no . . .
C47 C52 H52 119.323 no . . .
C51 C52 H52 119.318 no . . .
C53 C54 H54A 109.470 no . . .
C53 C54 H54B 109.472 no . . .
C53 C54 H54C 109.472 no . . .
H54A C54 H54B 109.472 no . . .
H54A C54 H54C 109.467 no . . .
H54B C54 H54C 109.474 no . . .
C53 C55 H55A 109.469 no . . .
C53 C55 H55B 109.466 no . . .
C53 C55 H55C 109.478 no . . .
H55A C55 H55B 109.464 no . . .
H55A C55 H55C 109.470 no . . .
H55B C55 H55C 109.479 no . . .
C53 C56 H56A 109.473 no . . .
C53 C56 H56B 109.468 no . . .
C53 C56 H56C 109.473 no . . .
H56A C56 H56B 109.472 no . . .
H56A C56 H56C 109.468 no . . .
H56B C56 H56C 109.473 no . . .
Cl58 C57 H57 107.629 no . . .
Cl59 C57 H57 107.617 no . . .
Cl60 C57 H57 107.621 no . . .

loop_
_geom_bond_atom_site_label_1
_geom_bond_atom_site_label_2
_geom_bond_distance
_geom_bond_publ_flag
_geom_bond_site_symmetry_1
_geom_bond_site_symmetry_2
Cl58 C57 1.732(10) yes . .
Cl59 C57 1.747(9) yes . .
Cl60 C57 1.797(9) yes . .
O1 C2 1.213(7) yes . .
N19 C18 1.144(6) yes . .
N21 C20 1.137(7) yes . .
N25 C24 1.155(7) yes . .
N27 C26 1.156(6) yes . .
N34 C31 1.360(7) yes . .
N34 C35 1.453(6) yes . .
N34 C36 1.457(7) yes . .
C2 C3 1.482(7) yes . .
C2 C14 1.505(8) yes . .
C3 C4 1.376(8) yes . .
C3 C8 1.412(7) yes . .
C4 C5 1.393(8) yes . .
C5 C6 1.385(9) yes . .
C6 C7 1.397(8) yes . .
C7 C8 1.390(7) yes . .
C8 C9 1.491(7) yes . .
C9 C10 1.389(7) yes . .
C9 C14 1.402(7) yes . .
C10 C16 1.420(6) yes . .
C10 C47 1.490(7) yes . .
C11 C16 1.494(7) yes . .
C11 C17 1.356(6) yes . .
C11 C22 1.488(6) yes . .
C12 C13 1.414(7) yes . .
C12 C15 1.502(7) yes . .
C12 C16 1.410(7) yes . .
C13 C14 1.385(7) yes . .
C13 C37 1.487(7) yes . .
C17 C18 1.438(6) yes . .
C17 C20 1.450(7) yes . .
C22 C23 1.378(6) yes . .
C22 C28 1.451(7) yes . .
C23 C24 1.426(8) yes . .
C23 C26 1.434(6) yes . .
C28 C29 1.421(6) yes . .
C28 C33 1.402(6) yes . .
C29 C30 1.357(8) yes . .
C30 C31 1.419(7) yes . .
C31 C32 1.423(6) yes . .
C32 C33 1.366(8) yes . .
C37 C38 1.375(6) yes . .
C37 C42 1.385(7) yes . .
C38 C39 1.380(9) yes . .
C39 C40 1.390(7) yes . .
C40 C41 1.386(6) yes . .
C40 C43 1.541(8) yes . .
C41 C42 1.399(9) yes . .
C43 C44 1.517(12) yes . .
C43 C45 1.521(8) yes . .
C43 C46 1.545(8) yes . .
C47 C48 1.390(6) yes . .
C47 C52 1.392(5) yes . .
C48 C49 1.385(7) yes . .
C49 C50 1.403(5) yes . .
C50 C51 1.395(6) yes . .
C50 C53 1.529(7) yes . .
C51 C52 1.388(7) yes . .
C53 C54 1.545(8) yes . .
C53 C55 1.504(6) yes . .
C53 C56 1.542(10) yes . .
C4 H4 0.950 no . .
C5 H5 0.950 no . .
C6 H6 0.950 no . .
C7 H7 0.950 no . .
C15 H15A 0.980 no . .
C15 H15B 0.980 no . .
C15 H15C 0.980 no . .
C29 H29 0.950 no . .
C30 H30 0.950 no . .
C32 H32 0.950 no . .
C33 H33 0.950 no . .
C35 H35A 0.980 no . .
C35 H35B 0.980 no . .
C35 H35C 0.980 no . .
C36 H36A 0.980 no . .
C36 H36B 0.980 no . .
C36 H36C 0.980 no . .
C38 H38 0.950 no . .
C39 H39 0.950 no . .
C41 H41 0.950 no . .
C42 H42 0.950 no . .
C44 H44A 0.980 no . .
C44 H44B 0.980 no . .
C44 H44C 0.980 no . .
C45 H45A 0.980 no . .
C45 H45B 0.980 no . .
C45 H45C 0.980 no . .
C46 H46A 0.980 no . .
C46 H46B 0.980 no . .
C46 H46C 0.980 no . .
C48 H48 0.950 no . .
C49 H49 0.950 no . .
C51 H51 0.950 no . .
C52 H52 0.950 no . .
C54 H54A 0.980 no . .
C54 H54B 0.980 no . .
C54 H54C 0.980 no . .
C55 H55A 0.980 no . .
C55 H55B 0.980 no . .
C55 H55C 0.980 no . .
C56 H56A 0.980 no . .
C56 H56B 0.980 no . .
C56 H56C 0.980 no . .
C57 H57 1.000 no . .

loop_
_geom_contact_atom_site_label_1
_geom_contact_atom_site_label_2
_geom_contact_distance
_geom_contact_publ_flag
_geom_contact_site_symmetry_1
_geom_contact_site_symmetry_2
O1 C4 3.057(7) no . .
O1 C8 3.525(6) no . .
O1 C9 3.531(7) no . .
O1 C13 3.122(7) no . .
O1 C37 3.046(7) no . .
O1 C38 3.230(8) no . .
N19 C11 3.491(5) no . .
N19 C15 3.547(6) no . .
N19 C20 3.419(7) no . .
N21 C11 3.575(7) no . .
N21 C18 3.391(7) no . .
N21 C28 3.406(6) no . .
N21 C29 3.478(7) no . .
N25 C12 3.099(5) no . .
N25 C13 3.446(6) no . .
N25 C15 3.352(6) no . .
N25 C16 3.357(5) no . .
N25 C22 3.595(7) no . .
N25 C26 3.355(8) no . .
N27 C22 3.543(5) no . .
N27 C24 3.357(7) no . .
N27 C33 3.413(7) no . .
C2 C37 3.120(7) no . .
C2 C38 3.551(8) no . .
C3 C6 2.738(7) no . .
C4 C7 2.821(8) no . .
C5 C8 2.792(7) no . .
C7 C10 3.361(7) no . .
C7 C47 3.247(7) no . .
C7 C48 3.475(7) no . .
C8 C47 3.138(7) no . .
C9 C12 2.823(7) no . .
C9 C48 3.362(7) no . .
C9 C52 3.355(7) no . .
C10 C13 2.849(7) no . .
C10 C17 3.551(7) no . .
C10 C22 3.143(7) no . .
C10 C23 3.416(6) no . .
C10 C24 3.449(6) no . .
C11 C15 2.961(7) no . .
C11 C24 2.957(5) no . .
C11 C29 3.011(7) no . .
C11 C47 2.916(6) no . .
C11 C48 3.575(7) no . .
C11 C52 3.568(6) no . .
C12 C17 3.147(7) no . .
C12 C18 3.149(6) no . .
C12 C22 3.577(7) no . .
C12 C24 3.081(6) no . .
C12 C38 3.445(8) no . .
C12 C42 3.236(8) no . .
C14 C16 2.745(7) no . .
C14 C38 3.274(7) no . .
C14 C42 3.489(8) no . .
C15 C17 3.164(7) no . .
C15 C18 3.116(6) no . .
C15 C24 3.441(6) no . .
C15 C37 2.852(8) no . .
C15 C38 3.599(9) no . .
C15 C42 3.268(9) no . .
C16 C18 2.860(6) no . .
C16 C23 2.963(6) no . .
C16 C24 2.869(5) no . .
C16 C48 3.476(7) no . .
C16 C52 3.356(6) no . .
C17 C28 2.998(6) no . .
C17 C29 3.149(7) no . .
C20 C22 2.965(6) no . .
C20 C28 2.908(6) no . .
C20 C29 3.029(7) no . .
C22 C47 3.183(6) no . .
C22 C48 3.221(7) no . .
C23 C33 3.005(8) no . .
C23 C48 3.465(6) no . .
C26 C28 2.918(6) no . .
C26 C33 2.912(7) no . .
C28 C31 2.841(7) no . .
C28 C48 3.539(7) no . .
C29 C32 2.779(7) no . .
C29 C47 3.595(7) no . .
C29 C48 3.516(7) no . .
C29 C49 3.597(7) no . .
C30 C33 2.765(6) no . .
C30 C35 2.841(9) no . .
C32 C36 2.868(9) no . .
C37 C40 2.821(7) no . .
C38 C41 2.754(8) no . .
C39 C42 2.738(6) no . .
C39 C44 3.095(12) no . .
C39 C46 2.990(9) no . .
C41 C44 3.534(11) no . .
C41 C45 2.864(10) no . .
C47 C50 2.838(7) no . .
C48 C51 2.763(5) no . .
C49 C52 2.749(6) no . .
C49 C54 2.984(8) no . .
C49 C56 3.092(9) no . .
C51 C55 2.890(8) no . .
C51 C56 3.554(10) no . .
Cl58 N34 3.597(5) no . 1_655
Cl59 N19 3.156(7) no . .
Cl60 O1 3.498(4) no . .
Cl60 N21 3.425(4) no . 1_655
Cl60 C2 3.307(4) no . .
Cl60 C14 3.495(4) no . .
Cl60 C33 3.585(6) no . 1_655
O1 Cl60 3.498(4) no . .
O1 C55 3.210(6) no . 1_545
N19 Cl59 3.156(7) no . .
N19 N19 3.485(6) no . 2_577
N19 C15 3.444(7) no . 2_577
N19 C17 3.562(7) no . 2_577
N19 C18 3.292(7) no . 2_577
N19 C20 3.425(7) no . 2_577
N21 Cl60 3.425(4) no . 1_455
N21 C42 3.558(7) no . 2_577
N21 C57 3.309(10) no . 1_455
N25 C35 3.281(7) no . 1_545
N25 C54 3.525(8) no . 2_576
N27 C4 3.511(8) no . 1_455
N27 C5 3.504(8) no . 1_455
N27 C6 3.439(8) no . 2_576
N34 Cl58 3.597(5) no . 1_455
C2 Cl60 3.307(4) no . .
C4 N27 3.511(8) no . 1_655
C5 N27 3.504(8) no . 1_655
C6 N27 3.439(8) no . 2_576
C14 Cl60 3.495(4) no . .
C15 N19 3.444(7) no . 2_577
C17 N19 3.562(7) no . 2_577
C18 N19 3.292(7) no . 2_577
C18 C18 3.487(7) no . 2_577
C20 N19 3.425(7) no . 2_577
C20 C46 3.556(7) no . 1_565
C24 C54 3.538(9) no . 2_576
C33 Cl60 3.585(6) no . 1_455
C35 N25 3.281(7) no . 1_565
C42 N21 3.558(7) no . 2_577
C46 C20 3.556(7) no . 1_545
C54 N25 3.525(8) no . 2_576
C54 C24 3.538(9) no . 2_576
C55 O1 3.210(6) no . 1_565
C57 N21 3.309(10) no . 1_655
O1 H4 2.8955 no . .
O1 H38 3.2678 no . .
N19 H15B 3.5933 no . .
N19 H15C 2.9788 no . .
N25 H15A 3.0856 no . .
N25 H15B 3.3012 no . .
N25 H38 3.2743 no . .
N27 H33 2.9211 no . .
N27 H48 3.5273 no . .
N34 H30 2.6159 no . .
N34 H32 2.6230 no . .
C2 H4 2.8052 no . .
C2 H38 3.4498 no . .
C3 H5 3.2351 no . .
C3 H7 3.2763 no . .
C4 H6 3.2618 no . .
C5 H7 3.2841 no . .
C6 H4 3.2719 no . .
C7 H5 3.2809 no . .
C8 H4 3.3042 no . .
C8 H6 3.2539 no . .
C9 H7 2.9132 no . .
C9 H48 3.3992 no . .
C9 H52 3.3839 no . .
C10 H7 3.2240 no . .
C10 H48 2.6929 no . .
C10 H52 2.6367 no . .
C11 H15B 2.5141 no . .
C11 H15C 3.4468 no . .
C11 H29 2.7416 no . .
C12 H38 3.5495 no . .
C12 H42 3.2033 no . .
C13 H15A 2.6115 no . .
C13 H15B 3.2821 no . .
C13 H15C 2.8841 no . .
C13 H38 2.6588 no . .
C13 H42 2.6430 no . .
C14 H38 3.2067 no . .
C14 H42 3.5601 no . .
C15 H42 3.3233 no . .
C16 H15A 3.2565 no . .
C16 H15B 2.6325 no . .
C16 H15C 3.0831 no . .
C16 H48 3.5259 no . .
C16 H52 3.3173 no . .
C17 H15B 2.6224 no . .
C17 H15C 3.3059 no . .
C17 H29 2.8419 no . .
C18 H15B 2.9229 no . .
C18 H15C 2.8412 no . .
C20 H15B 3.4123 no . .
C20 H29 3.0552 no . .
C22 H15B 3.3644 no . .
C22 H29 2.6747 no . .
C22 H33 2.6505 no . .
C22 H48 3.0771 no . .
C23 H33 2.7532 no . .
C23 H48 2.9399 no . .
C24 H15A 3.4854 no . .
C24 H15B 3.1487 no . .
C26 H33 2.4782 no . .
C26 H48 3.0399 no . .
C28 H30 3.2766 no . .
C28 H32 3.2766 no . .
C28 H48 3.5650 no . .
C29 H33 3.2658 no . .
C30 H32 3.2893 no . .
C30 H35A 2.7147 no . .
C30 H35C 2.8580 no . .
C30 H56B 3.0541 no . .
C31 H29 3.2744 no . .
C31 H33 3.2742 no . .
C31 H35A 2.6565 no . .
C31 H35B 3.2376 no . .
C31 H35C 2.7293 no . .
C31 H36A 2.7533 no . .
C31 H36B 2.6770 no . .
C31 H36C 3.2497 no . .
C32 H30 3.2871 no . .
C32 H36A 2.8642 no . .
C32 H36B 2.7731 no . .
C33 H29 3.2658 no . .
C35 H30 2.5042 no . .
C35 H36A 3.1039 no . .
C35 H36B 3.1390 no . .
C35 H36C 2.4864 no . .
C36 H32 2.5413 no . .
C36 H35A 3.1728 no . .
C36 H35B 2.4904 no . .
C36 H35C 3.0655 no . .
C37 H15A 2.5412 no . .
C37 H15C 3.0297 no . .
C37 H39 3.2430 no . .
C37 H41 3.2701 no . .
C38 H15A 2.9535 no . .
C38 H42 3.2308 no . .
C39 H41 3.2302 no . .
C39 H44B 3.3956 no . .
C39 H44C 2.7816 no . .
C39 H46A 3.2775 no . .
C39 H46C 2.6358 no . .
C40 H38 3.2729 no . .
C40 H42 3.2746 no . .
C40 H44A 3.3371 no . .
C40 H44B 2.6798 no . .
C40 H44C 2.6460 no . .
C40 H45A 2.7572 no . .
C40 H45B 3.3729 no . .
C40 H45C 2.6894 no . .
C40 H46A 2.7390 no . .
C40 H46B 3.3578 no . .
C40 H46C 2.6473 no . .
C41 H39 3.2264 no . .
C41 H44B 3.4274 no . .
C41 H45A 2.7679 no . .
C41 H45C 2.7614 no . .
C42 H15A 3.0759 no . .
C42 H15C 3.0080 no . .
C42 H38 3.2325 no . .
C43 H39 2.6776 no . .
C43 H41 2.7225 no . .
C44 H39 2.9630 no . .
C44 H45A 2.6980 no . .
C44 H45B 2.7350 no . .
C44 H45C 3.3574 no . .
C44 H46A 3.3365 no . .
C44 H46B 2.6442 no . .
C44 H46C 2.7073 no . .
C45 H41 2.4880 no . .
C45 H44A 2.7043 no . .
C45 H44B 2.7266 no . .
C45 H44C 3.3584 no . .
C45 H46A 2.6012 no . .
C45 H46B 2.6843 no . .
C45 H46C 3.3169 no . .
C46 H39 2.7828 no . .
C46 H44A 2.6645 no . .
C46 H44B 3.3431 no . .
C46 H44C 2.6723 no . .
C46 H45A 3.3227 no . .
C46 H45B 2.6086 no . .
C46 H45C 2.6634 no . .
C47 H7 2.6993 no . .
C47 H29 2.9805 no . .
C47 H49 3.2617 no . .
C47 H51 3.2730 no . .
C48 H7 2.7965 no . .
C48 H29 3.1973 no . .
C48 H52 3.2421 no . .
C49 H7 3.2423 no . .
C49 H29 3.3446 no . .
C49 H51 3.2463 no . .
C49 H54A 3.1552 no . .
C49 H54C 2.7149 no . .
C49 H56B 3.4052 no . .
C49 H56C 2.7715 no . .
C50 H7 3.5837 no . .
C50 H29 3.3147 no . .
C50 H48 3.2867 no . .
C50 H52 3.2757 no . .
C50 H54A 2.6637 no . .
C50 H54B 3.3520 no . .
C50 H54C 2.7171 no . .
C50 H55A 2.7339 no . .
C50 H55B 2.7104 no . .
C50 H55C 3.3641 no . .
C50 H56A 3.3441 no . .
C50 H56B 2.7001 no . .
C50 H56C 2.6555 no . .
C51 H7 3.4874 no . .
C51 H29 3.0558 no . .
C51 H49 3.2435 no . .
C51 H55A 2.8572 no . .
C51 H55B 2.7317 no . .
C51 H56B 3.4506 no . .
C52 H7 3.0727 no . .
C52 H29 2.8834 no . .
C52 H48 3.2440 no . .
C53 H49 2.6744 no . .
C53 H51 2.7364 no . .
C54 H49 2.7677 no . .
C54 H55A 2.6653 no . .
C54 H55B 3.3394 no . .
C54 H55C 2.6668 no . .
C54 H56A 2.6663 no . .
C54 H56B 3.3510 no . .
C54 H56C 2.6844 no . .
C55 H51 2.5270 no . .
C55 H54A 2.7312 no . .
C55 H54B 2.6237 no . .
C55 H54C 3.3282 no . .
C55 H56A 2.6665 no . .
C55 H56B 2.6704 no . .
C55 H56C 3.3261 no . .
C56 H30 3.4299 no . .
C56 H35C 3.4803 no . .
C56 H49 2.9629 no . .
C56 H54A 3.3485 no . .
C56 H54B 2.7202 no . .
C56 H54C 2.6338 no . .
C56 H55A 3.3332 no . .
C56 H55B 2.6772 no . .
C56 H55C 2.6416 no . .
H4 H5 2.3549 no . .
H5 H6 2.3211 no . .
H6 H7 2.3440 no . .
H7 H48 3.1449 no . .
H7 H52 3.5557 no . .
H15A H38 3.1978 no . .
H15A H42 3.4021 no . .
H15C H42 2.8695 no . .
H29 H30 2.2849 no . .
H29 H51 3.5366 no . .
H29 H52 3.2863 no . .
H30 H35A 2.2248 no . .
H30 H35B 3.4755 no . .
H30 H35C 2.3883 no . .
H30 H56B 2.5588 no . .
H30 H56C 3.5210 no . .
H32 H33 2.2947 no . .
H32 H36A 2.3803 no . .
H32 H36B 2.3168 no . .
H32 H36C 3.5168 no . .
H35A H36A 3.5740 no . .
H35A H36C 3.2438 no . .
H35B H36A 3.0911 no . .
H35B H36B 3.2210 no . .
H35B H36C 2.1100 no . .
H35C H36B 3.4836 no . .
H35C H36C 3.0537 no . .
H35C H56A 3.5622 no . .
H35C H56B 2.7827 no . .
H38 H39 2.3099 no . .
H39 H44B 3.4515 no . .
H39 H44C 2.4095 no . .
H39 H46A 3.2389 no . .
H39 H46B 3.5788 no . .
H39 H46C 2.1660 no . .
H41 H42 2.3360 no . .
H41 H44B 3.5260 no . .
H41 H45A 2.2092 no . .
H41 H45B 3.4535 no . .
H41 H45C 2.3126 no . .
H44A H45A 2.9621 no . .
H44A H45B 2.5548 no . .
H44A H46A 3.5431 no . .
H44A H46B 2.4452 no . .
H44A H46C 2.9943 no . .
H44B H45A 2.5389 no . .
H44B H45B 3.0514 no . .
H44B H46B 3.5478 no . .
H44B H46C 3.5991 no . .
H44C H45A 3.5958 no . .
H44C H46A 3.5795 no . .
H44C H46B 2.9120 no . .
H44C H46C 2.5214 no . .
H45A H46A 3.5236 no . .
H45A H46B 3.5622 no . .
H45B H46A 2.8133 no . .
H45B H46B 2.4574 no . .
H45B H46C 3.5307 no . .
H45C H46A 2.4270 no . .
H45C H46B 3.0158 no . .
H45C H46C 3.5335 no . .
H48 H49 2.3151 no . .
H49 H54A 3.0982 no . .
H49 H54C 2.2121 no . .
H49 H56B 3.4660 no . .
H49 H56C 2.4074 no . .
H51 H52 2.3190 no . .
H51 H55A 2.4155 no . .
H51 H55B 2.1875 no . .
H51 H55C 3.4889 no . .
H51 H56B 3.5490 no . .
H54A H55A 2.5448 no . .
H54A H55C 3.0354 no . .
H54A H56A 3.5836 no . .
H54A H56C 3.5566 no . .
H54B H55A 2.8725 no . .
H54B H55B 3.5346 no . .
H54B H55C 2.4308 no . .
H54B H56A 2.5222 no . .
H54B H56C 3.0300 no . .
H54C H55A 3.5801 no . .
H54C H55C 3.5286 no . .
H54C H56A 2.8761 no . .
H54C H56B 3.5458 no . .
H54C H56C 2.4492 no . .
H55A H56A 3.5559 no . .
H55A H56B 3.5757 no . .
H55B H56A 2.9703 no . .
H55B H56B 2.4962 no . .
H55B H56C 3.5669 no . .
H55C H56A 2.4538 no . .
H55C H56B 2.9237 no . .
H55C H56C 3.5382 no . .
Cl58 H32 3.5663 no . 1_655
Cl58 H36A 2.8890 no . 1_655
Cl58 H41 3.1593 no . 2_677
Cl58 H45A 3.3962 no . 2_677
Cl59 H42 3.1080 no . .
Cl59 H57 3.1603 no . 2_677
Cl60 H32 3.5364 no . 1_655
Cl60 H33 3.4018 no . 1_655
O1 H55A 3.3402 no . 1_545
O1 H55B 2.8136 no . 1_545
O1 H55C 2.9624 no . 1_545
N19 H15B 2.9897 no . 2_577
N19 H15C 3.0142 no . 2_577
N19 H44A 2.9050 no . 1_565
N19 H46B 3.0108 no . 1_565
N21 H15C 3.2559 no . 2_577
N21 H41 3.4047 no . 2_577
N21 H42 2.9641 no . 2_577
N21 H46B 3.3199 no . 1_565
N21 H46C 3.3583 no . 1_565
N21 H57 2.6393 no . 1_455
N25 H35A 3.4474 no . 1_545
N25 H35B 2.9922 no . 1_545
N25 H35C 2.8887 no . 1_545
N25 H54A 3.3372 no . 2_576
N25 H54B 3.0590 no . 2_576
N27 H4 2.9884 no . 1_455
N27 H5 2.9638 no . 1_455
N27 H6 2.6143 no . 2_576
N27 H7 3.4834 no . 2_576
N27 H36B 2.8913 no . 2_476
N27 H54A 3.0130 no . 2_576
N34 H5 3.4291 no . 2_576
C2 H55B 3.5596 no . 1_545
C2 H55C 3.3393 no . 1_545
C3 H32 3.3275 no . 1_655
C3 H33 3.4224 no . 1_655
C3 H56C 3.4380 no . 2_576
C4 H32 3.2937 no . 1_655
C4 H33 2.9243 no . 1_655
C4 H56C 3.2774 no . 2_576
C5 H5 3.5716 no . 2_676
C5 H6 3.3525 no . 2_676
C5 H32 3.1129 no . 1_655
C5 H33 3.3159 no . 1_655
C5 H36B 3.4934 no . 2_576
C5 H56C 3.1386 no . 2_576
C6 H5 3.2496 no . 2_676
C6 H32 2.9805 no . 1_655
C6 H36B 3.2010 no . 1_655
C6 H49 3.0888 no . 2_576
C6 H56C 3.2046 no . 2_576
C7 H32 3.0425 no . 1_655
C7 H36A 3.4838 no . 1_655
C7 H36B 3.2116 no . 1_655
C7 H49 2.7164 no . 2_576
C7 H54C 3.4532 no . 2_576
C7 H56C 3.4191 no . 2_576
C8 H32 3.2436 no . 1_655
C8 H49 3.3414 no . 2_576
C8 H54C 3.1158 no . 2_576
C8 H56C 3.5080 no . 2_576
C9 H54C 3.1521 no . 2_576
C10 H54C 3.4812 no . 2_576
C15 H45B 3.4242 no . 2_567
C15 H46B 3.0224 no . 2_567
C17 H46B 3.3137 no . 1_565
C17 H46C 3.4997 no . 1_565
C18 H15C 3.1454 no . 2_577
C18 H44A 3.2282 no . 1_565
C18 H46B 2.8951 no . 1_565
C20 H15C 3.3081 no . 2_577
C20 H46B 3.0916 no . 1_565
C20 H46C 3.1741 no . 1_565
C23 H54A 3.3803 no . 2_576
C24 H54A 3.1305 no . 2_576
C24 H54B 3.3862 no . 2_576
C24 H54C 3.5260 no . 2_576
C26 H4 3.3911 no . 1_455
C26 H6 3.0920 no . 2_576
C26 H54A 2.9727 no . 2_576
C29 H39 3.5330 no . 1_565
C29 H46C 3.2775 no . 1_565
C30 H39 3.2924 no . 1_565
C30 H46C 3.3995 no . 1_565
C31 H5 3.3470 no . 2_576
C32 H5 3.2718 no . 2_576
C32 H6 3.3958 no . 2_576
C33 H6 3.2289 no . 2_576
C36 H5 3.3577 no . 2_576
C36 H7 3.5856 no . 1_455
C38 H55B 3.0251 no . 1_545
C38 H56B 3.5826 no . 1_545
C39 H30 3.2511 no . 1_545
C39 H55B 3.2893 no . 1_545
C40 H46A 3.1677 no . 2_567
C41 H46A 3.0164 no . 2_567
C41 H57 3.4466 no . 2_677
C42 H46A 3.5109 no . 2_567
C42 H57 3.3122 no . 2_677
C44 H52 3.3079 no . 1_545
C45 H15A 3.5019 no . 2_567
C45 H35A 3.2687 no . 2_577
C46 H15A 3.4236 no . 2_567
C46 H15C 3.3886 no . 2_567
C46 H45C 3.5670 no . 2_567
C46 H46A 3.5130 no . 2_567
C48 H49 3.1738 no . 2_576
C48 H54C 3.4656 no . 2_576
C49 H7 3.4614 no . 2_576
C49 H48 3.1717 no . 2_576
C51 H39 3.4944 no . 1_565
C51 H44C 3.1699 no . 1_565
C52 H36A 3.4382 no . 1_655
C52 H44C 3.0585 no . 1_565
C54 H48 3.3324 no . 2_576
C55 H38 3.4527 no . 1_565
C56 H38 3.5821 no . 1_565
C57 H41 3.5113 no . 2_677
C57 H42 3.5938 no . 2_677
H4 N27 2.9884 no . 1_655
H4 C26 3.3911 no . 1_655
H4 H33 2.8760 no . 1_655
H4 H55C 3.5153 no . 1_545
H5 N27 2.9638 no . 1_655
H5 N34 3.4291 no . 2_576
H5 C5 3.5716 no . 2_676
H5 C6 3.2496 no . 2_676
H5 C31 3.3470 no . 2_576
H5 C32 3.2718 no . 2_576
H5 C36 3.3577 no . 2_576
H5 H5 3.3733 no . 2_676
H5 H6 2.7708 no . 2_676
H5 H32 3.2072 no . 2_576
H5 H33 3.5228 no . 1_655
H5 H36B 2.5571 no . 2_576
H5 H56C 3.5365 no . 2_576
H6 N27 2.6143 no . 2_576
H6 C5 3.3525 no . 2_676
H6 C26 3.0920 no . 2_576
H6 C32 3.3958 no . 2_576
H6 C33 3.2289 no . 2_576
H6 H5 2.7708 no . 2_676
H6 H32 3.4159 no . 1_655
H6 H33 3.3590 no . 2_576
H6 H36B 3.0487 no . 1_655
H6 H49 3.2159 no . 2_576
H7 N27 3.4834 no . 2_576
H7 C36 3.5856 no . 1_655
H7 C49 3.4614 no . 2_576
H7 H32 3.4871 no . 1_655
H7 H36A 3.2635 no . 1_655
H7 H36B 3.0551 no . 1_655
H7 H48 3.3802 no . 2_576
H7 H49 2.6264 no . 2_576
H15A C45 3.5019 no . 2_567
H15A C46 3.4236 no . 2_567
H15A H45B 2.7689 no . 2_567
H15A H45C 3.4649 no . 2_567
H15A H46A 3.2462 no . 2_567
H15A H46B 2.7883 no . 2_567
H15B N19 2.9897 no . 2_577
H15B H45B 3.3639 no . 2_567
H15B H46B 3.2934 no . 2_567
H15C N19 3.0142 no . 2_577
H15C N21 3.2559 no . 2_577
H15C C18 3.1454 no . 2_577
H15C C20 3.3081 no . 2_577
H15C C46 3.3886 no . 2_567
H15C H46A 3.4389 no . 2_567
H15C H46B 2.5356 no . 2_567
H29 H39 3.0317 no . 1_565
H29 H44C 3.3856 no . 1_565
H29 H46C 2.8525 no . 1_565
H30 C39 3.2511 no . 1_565
H30 H38 3.2606 no . 1_565
H30 H39 2.5347 no . 1_565
H30 H46C 3.0820 no . 1_565
H32 Cl58 3.5663 no . 1_455
H32 Cl60 3.5364 no . 1_455
H32 C3 3.3275 no . 1_455
H32 C4 3.2937 no . 1_455
H32 C5 3.1129 no . 1_455
H32 C6 2.9805 no . 1_455
H32 C7 3.0425 no . 1_455
H32 C8 3.2436 no . 1_455
H32 H5 3.2072 no . 2_576
H32 H6 3.4159 no . 1_455
H32 H7 3.4871 no . 1_455
H33 Cl60 3.4018 no . 1_455
H33 C3 3.4224 no . 1_455
H33 C4 2.9243 no . 1_455
H33 C5 3.3159 no . 1_455
H33 H4 2.8760 no . 1_455
H33 H5 3.5228 no . 1_455
H33 H6 3.3590 no . 2_576
H35A N25 3.4474 no . 1_565
H35A C45 3.2687 no . 2_577
H35A H38 3.4821 no . 1_565
H35A H45A 3.3876 no . 2_577
H35A H45B 3.1073 no . 2_577
H35A H45C 2.7937 no . 2_577
H35B N25 2.9922 no . 1_565
H35C N25 2.8887 no . 1_565
H35C H38 3.2868 no . 1_565
H36A Cl58 2.8890 no . 1_455
H36A C7 3.4838 no . 1_455
H36A C52 3.4382 no . 1_455
H36A H7 3.2635 no . 1_455
H36A H51 3.5330 no . 1_455
H36A H52 3.1866 no . 1_455
H36B N27 2.8913 no . 2_476
H36B C5 3.4934 no . 2_576
H36B C6 3.2010 no . 1_455
H36B C7 3.2116 no . 1_455
H36B H5 2.5571 no . 2_576
H36B H6 3.0487 no . 1_455
H36B H7 3.0551 no . 1_455
H36C H51 3.5001 no . 1_455
H36C H55A 3.4806 no . 1_455
H38 C55 3.4527 no . 1_545
H38 C56 3.5821 no . 1_545
H38 H30 3.2606 no . 1_545
H38 H35A 3.4821 no . 1_545
H38 H35C 3.2868 no . 1_545
H38 H55B 2.6511 no . 1_545
H38 H55C 3.5070 no . 1_545
H38 H56B 2.8022 no . 1_545
H39 C29 3.5330 no . 1_545
H39 C30 3.2924 no . 1_545
H39 C51 3.4944 no . 1_545
H39 H29 3.0317 no . 1_545
H39 H30 2.5347 no . 1_545
H39 H51 3.1219 no . 1_545
H39 H55B 3.1146 no . 1_545
H39 H56B 3.3346 no . 1_545
H41 Cl58 3.1593 no . 2_677
H41 N21 3.4047 no . 2_577
H41 C57 3.5113 no . 2_677
H41 H46A 3.1317 no . 2_567
H41 H57 2.9018 no . 2_677
H42 Cl59 3.1080 no . .
H42 N21 2.9641 no . 2_577
H42 C57 3.5938 no . 2_677
H42 H57 2.6230 no . 2_677
H44A N19 2.9050 no . 1_545
H44A C18 3.2282 no . 1_545
H44A H52 3.3072 no . 1_545
H44C C51 3.1699 no . 1_545
H44C C52 3.0585 no . 1_545
H44C H29 3.3856 no . 1_545
H44C H51 2.7845 no . 1_545
H44C H52 2.5678 no . 1_545
H45A Cl58 3.3962 no . 2_677
H45A H35A 3.3876 no . 2_577
H45B C15 3.4242 no . 2_567
H45B H15A 2.7689 no . 2_567
H45B H15B 3.3639 no . 2_567
H45B H35A 3.1073 no . 2_577
H45C C46 3.5670 no . 2_567
H45C H15A 3.4649 no . 2_567
H45C H35A 2.7937 no . 2_577
H45C H46A 2.8442 no . 2_567
H45C H46C 3.4214 no . 2_567
H46A C40 3.1677 no . 2_567
H46A C41 3.0164 no . 2_567
H46A C42 3.5109 no . 2_567
H46A C46 3.5130 no . 2_567
H46A H15A 3.2462 no . 2_567
H46A H15C 3.4389 no . 2_567
H46A H41 3.1317 no . 2_567
H46A H45C 2.8442 no . 2_567
H46A H46A 2.7321 no . 2_567
H46B N19 3.0108 no . 1_545
H46B N21 3.3199 no . 1_545
H46B C15 3.0224 no . 2_567
H46B C17 3.3137 no . 1_545
H46B C18 2.8951 no . 1_545
H46B C20 3.0916 no . 1_545
H46B H15A 2.7883 no . 2_567
H46B H15B 3.2934 no . 2_567
H46B H15C 2.5356 no . 2_567
H46C N21 3.3583 no . 1_545
H46C C17 3.4997 no . 1_545
H46C C20 3.1741 no . 1_545
H46C C29 3.2775 no . 1_545
H46C C30 3.3995 no . 1_545
H46C H29 2.8525 no . 1_545
H46C H30 3.0820 no . 1_545
H46C H45C 3.4214 no . 2_567
H48 C49 3.1717 no . 2_576
H48 C54 3.3324 no . 2_576
H48 H7 3.3802 no . 2_576
H48 H49 2.7644 no . 2_576
H48 H54A 3.0383 no . 2_576
H48 H54C 2.7408 no . 2_576
H49 C6 3.0888 no . 2_576
H49 C7 2.7164 no . 2_576
H49 C8 3.3414 no . 2_576
H49 C48 3.1738 no . 2_576
H49 H6 3.2159 no . 2_576
H49 H7 2.6264 no . 2_576
H49 H48 2.7644 no . 2_576
H51 H36A 3.5330 no . 1_655
H51 H36C 3.5001 no . 1_655
H51 H39 3.1219 no . 1_565
H51 H44C 2.7845 no . 1_565
H52 C44 3.3079 no . 1_565
H52 H36A 3.1866 no . 1_655
H52 H44A 3.3072 no . 1_565
H52 H44C 2.5678 no . 1_565
H54A N25 3.3372 no . 2_576
H54A N27 3.0130 no . 2_576
H54A C23 3.3803 no . 2_576
H54A C24 3.1305 no . 2_576
H54A C26 2.9727 no . 2_576
H54A H48 3.0383 no . 2_576
H54B N25 3.0590 no . 2_576
H54B C24 3.3862 no . 2_576
H54B H56A 2.9888 no . 2_586
H54C C7 3.4532 no . 2_576
H54C C8 3.1158 no . 2_576
H54C C9 3.1521 no . 2_576
H54C C10 3.4812 no . 2_576
H54C C24 3.5260 no . 2_576
H54C C48 3.4656 no . 2_576
H54C H48 2.7408 no . 2_576
H55A O1 3.3402 no . 1_565
H55A H36C 3.4806 no . 1_655
H55B O1 2.8136 no . 1_565
H55B C2 3.5596 no . 1_565
H55B C38 3.0251 no . 1_565
H55B C39 3.2893 no . 1_565
H55B H38 2.6511 no . 1_565
H55B H39 3.1146 no . 1_565
H55C O1 2.9624 no . 1_565
H55C C2 3.3393 no . 1_565
H55C H4 3.5153 no . 1_565
H55C H38 3.5070 no . 1_565
H55C H56A 3.0301 no . 2_586
H56A H54B 2.9888 no . 2_586
H56A H55C 3.0301 no . 2_586
H56A H56A 3.0717 no . 2_586
H56B C38 3.5826 no . 1_565
H56B H38 2.8022 no . 1_565
H56B H39 3.3346 no . 1_565
H56C C3 3.4380 no . 2_576
H56C C4 3.2774 no . 2_576
H56C C5 3.1386 no . 2_576
H56C C6 3.2046 no . 2_576
H56C C7 3.4191 no . 2_576
H56C C8 3.5080 no . 2_576
H56C H5 3.5365 no . 2_576
H57 Cl59 3.1603 no . 2_677
H57 N21 2.6393 no . 1_655
H57 C41 3.4466 no . 2_677
H57 C42 3.3122 no . 2_677
H57 H41 2.9018 no . 2_677
H57 H42 2.6230 no . 2_677

loop_
_geom_torsion_atom_site_label_1
_geom_torsion_atom_site_label_2
_geom_torsion_atom_site_label_3
_geom_torsion_atom_site_label_4
_geom_torsion
_geom_torsion_publ_flag
_geom_torsion_site_symmetry_1
_geom_torsion_site_symmetry_2
_geom_torsion_site_symmetry_3
_geom_torsion_site_symmetry_4
C35 N34 C31 C30 -0.2(7) no . . . .
C35 N34 C31 C32 178.2(5) no . . . .
C36 N34 C31 C30 176.3(4) no . . . .
C36 N34 C31 C32 -5.2(7) no . . . .
O1 C2 C3 C4 6.1(6) no . . . .
O1 C2 C3 C8 -174.5(3) no . . . .
O1 C2 C14 C9 175.2(3) no . . . .
O1 C2 C14 C13 -3.8(6) no . . . .
C3 C2 C14 C9 -2.5(4) no . . . .
C3 C2 C14 C13 178.5(3) no . . . .
C14 C2 C3 C4 -176.1(3) no . . . .
C14 C2 C3 C8 3.3(4) no . . . .
C2 C3 C4 C5 179.7(3) no . . . .
C2 C3 C8 C7 178.6(3) no . . . .
C2 C3 C8 C9 -2.8(4) no . . . .
C4 C3 C8 C7 -2.0(5) no . . . .
C4 C3 C8 C9 176.6(3) no . . . .
C8 C3 C4 C5 0.4(5) no . . . .
C3 C4 C5 C6 0.5(6) no . . . .
C4 C5 C6 C7 0.2(6) no . . . .
C5 C6 C7 C8 -1.8(6) no . . . .
C6 C7 C8 C3 2.6(5) no . . . .
C6 C7 C8 C9 -175.5(3) no . . . .
C3 C8 C9 C10 -176.3(3) no . . . .
C3 C8 C9 C14 1.2(4) no . . . .
C7 C8 C9 C10 2.0(6) no . . . .
C7 C8 C9 C14 179.5(4) no . . . .
C8 C9 C10 C16 176.3(3) no . . . .
C8 C9 C10 C47 -7.3(5) no . . . .
C8 C9 C14 C2 0.9(4) no . . . .
C8 C9 C14 C13 179.9(3) no . . . .
C10 C9 C14 C2 178.7(3) no . . . .
C10 C9 C14 C13 -2.2(5) no . . . .
C14 C9 C10 C16 -1.0(5) no . . . .
C14 C9 C10 C47 175.4(3) no . . . .
C9 C10 C16 C11 -171.7(3) no . . . .
C9 C10 C16 C12 2.6(5) no . . . .
C9 C10 C47 C48 86.4(5) no . . . .
C9 C10 C47 C52 -90.4(5) no . . . .
C16 C10 C47 C48 -97.3(5) no . . . .
C16 C10 C47 C52 85.8(5) no . . . .
C47 C10 C16 C11 11.9(5) no . . . .
C47 C10 C16 C12 -173.7(3) no . . . .
C16 C11 C17 C18 5.7(6) no . . . .
C16 C11 C17 C20 -169.9(3) no . . . .
C17 C11 C16 C10 -121.3(4) no . . . .
C17 C11 C16 C12 64.2(5) no . . . .
C16 C11 C22 C23 35.5(6) no . . . .
C16 C11 C22 C28 -144.1(4) no . . . .
C22 C11 C16 C10 61.4(4) no . . . .
C22 C11 C16 C12 -113.2(4) no . . . .
C17 C11 C22 C23 -141.8(4) no . . . .
C17 C11 C22 C28 38.6(6) no . . . .
C22 C11 C17 C18 -177.0(3) no . . . .
C22 C11 C17 C20 7.3(6) no . . . .
C15 C12 C13 C14 173.1(3) no . . . .
C15 C12 C13 C37 -4.2(5) no . . . .
C13 C12 C16 C10 -1.1(5) no . . . .
C13 C12 C16 C11 173.2(3) no . . . .
C16 C12 C13 C14 -2.0(5) no . . . .
C16 C12 C13 C37 -179.3(3) no . . . .
C15 C12 C16 C10 -176.0(3) no . . . .
C15 C12 C16 C11 -1.7(5) no . . . .
C12 C13 C14 C2 -177.4(3) no . . . .
C12 C13 C14 C9 3.7(5) no . . . .
C12 C13 C37 C38 101.6(5) no . . . .
C12 C13 C37 C42 -75.4(5) no . . . .
C14 C13 C37 C38 -75.6(5) no . . . .
C14 C13 C37 C42 107.4(5) no . . . .
C37 C13 C14 C2 -0.2(5) no . . . .
C37 C13 C14 C9 -179.0(3) no . . . .
C11 C22 C23 C24 12.5(7) no . . . .
C11 C22 C23 C26 -165.9(4) no . . . .
C11 C22 C28 C29 35.4(6) no . . . .
C11 C22 C28 C33 -144.8(4) no . . . .
C23 C22 C28 C29 -144.1(4) no . . . .
C23 C22 C28 C33 35.7(7) no . . . .
C28 C22 C23 C24 -168.0(4) no . . . .
C28 C22 C23 C26 13.7(7) no . . . .
C22 C28 C29 C30 -179.8(4) no . . . .
C22 C28 C33 C32 179.1(4) no . . . .
C29 C28 C33 C32 -1.1(7) no . . . .
C33 C28 C29 C30 0.4(7) no . . . .
C28 C29 C30 C31 -0.2(7) no . . . .
C29 C30 C31 N34 179.1(4) no . . . .
C29 C30 C31 C32 0.6(7) no . . . .
N34 C31 C32 C33 -179.8(4) no . . . .
C30 C31 C32 C33 -1.3(7) no . . . .
C31 C32 C33 C28 1.6(7) no . . . .
C13 C37 C38 C39 -176.6(5) no . . . .
C13 C37 C42 C41 175.1(5) no . . . .
C38 C37 C42 C41 -2.0(9) no . . . .
C42 C37 C38 C39 0.5(9) no . . . .
C37 C38 C39 C40 1.2(10) no . . . .
C38 C39 C40 C41 -1.3(9) no . . . .
C38 C39 C40 C43 177.8(5) no . . . .
C39 C40 C41 C42 -0.2(9) no . . . .
C39 C40 C43 C44 66.5(6) no . . . .
C39 C40 C43 C45 -169.5(5) no . . . .
C39 C40 C43 C46 -51.8(7) no . . . .
C41 C40 C43 C44 -114.4(6) no . . . .
C41 C40 C43 C45 9.6(8) no . . . .
C41 C40 C43 C46 127.3(5) no . . . .
C43 C40 C41 C42 -179.3(5) no . . . .
C40 C41 C42 C37 1.9(10) no . . . .
C10 C47 C48 C49 -176.3(4) no . . . .
C10 C47 C52 C51 176.3(4) no . . . .
C48 C47 C52 C51 -0.7(7) no . . . .
C52 C47 C48 C49 0.6(7) no . . . .
C47 C48 C49 C50 0.4(8) no . . . .
C48 C49 C50 C51 -1.1(7) no . . . .
C48 C49 C50 C53 179.5(4) no . . . .
C49 C50 C51 C52 1.0(7) no . . . .
C49 C50 C53 C54 -51.8(6) no . . . .
C49 C50 C53 C55 -173.4(4) no . . . .
C49 C50 C53 C56 65.7(6) no . . . .
C51 C50 C53 C54 128.8(5) no . . . .
C51 C50 C53 C55 7.2(7) no . . . .
C51 C50 C53 C56 -113.7(5) no . . . .
C53 C50 C51 C52 -179.6(4) no . . . .
C50 C51 C52 C47 -0.0(8) no . . . .

loop_
_platon_squeeze_void_nr
_platon_squeeze_void_average_x
_platon_squeeze_void_average_y
_platon_squeeze_void_average_z
_platon_squeeze_void_volume
_platon_squeeze_void_count_electrons
_platon_squeeze_void_content
1 0.500 0.500 0.495 469 177 ' '
